data_7218125
loop_
_publ_author_name
'Ueji, Kan'
'Ichimura, Shuhei'
'Tamaki, Yoshinori'
'Miyamura, Kazuo'

_publ_section_title
;
 Effects of alkyl chain substitution on the crystal structure of
 benzothiazole-derived squarylium dyes
;
_journal_issue 43
_journal_name_full CrystEngComm
_journal_page_first 10139
_journal_paper_doi 10.1039/C4CE01571A
_journal_volume 16
_journal_year 2014
_chemical_formula_moiety 'C52 H76 N2 O2 S2'
_chemical_formula_sum 'C52 H76 N2 O2 S2'
_chemical_formula_weight 825.27
_chemical_name_systematic
;
?
;
_space_group_IT_number 2
_symmetry_cell_setting triclinic
_symmetry_space_group_name_Hall '-P 1'
_symmetry_space_group_name_H-M 'P -1'
_atom_sites_solution_hydrogens geom
_atom_sites_solution_primary direct
_atom_sites_solution_secondary difmap
_audit_creation_method SHELXL-97
_cell_angle_alpha 89.954(5)
_cell_angle_beta 89.316(6)
_cell_angle_gamma 66.055(6)
_cell_formula_units_Z 1
_cell_length_a 7.772(2)
_cell_length_b 9.476(3)
_cell_length_c 17.514(5)
_cell_measurement_reflns_used 428
_cell_measurement_temperature 173
_cell_measurement_theta_max 0.00
_cell_measurement_theta_min 0.00
_cell_volume 1178.8(6)
_computing_cell_refinement 'SMART (Bruker AXS, 2000)'
_computing_data_collection 'SMART (Bruker AXS, 2000)'
_computing_data_reduction 'SAINT (Bruker AXS, 2003)'
_computing_molecular_graphics 'XSHEL (Bruker AXS,2002)'
_computing_publication_material 'XCIF (Bruker AXS, 2001)'
_computing_structure_refinement 'SHELXL-97 (Sheldrick, 1997)'
_computing_structure_solution 'SHELXS-97 (Sheldrick, 1997)'
_diffrn_ambient_temperature 173
_diffrn_detector_area_resol_mean 8.366
_diffrn_measured_fraction_theta_full 0.977
_diffrn_measured_fraction_theta_max 0.864
_diffrn_measurement_device_type 'Bruker APEX CCD area detector'
_diffrn_measurement_method 'phi and omega scans'
_diffrn_radiation_monochromator graphite
_diffrn_radiation_source 'fine-focus sealed tube'
_diffrn_radiation_type MoK\a
_diffrn_radiation_wavelength 0.71073
_diffrn_reflns_av_R_equivalents 0.0954
_diffrn_reflns_av_sigmaI/netI 0.2490
_diffrn_reflns_limit_h_max 10
_diffrn_reflns_limit_h_min -8
_diffrn_reflns_limit_k_max 11
_diffrn_reflns_limit_k_min -11
_diffrn_reflns_limit_l_max 22
_diffrn_reflns_limit_l_min -19
_diffrn_reflns_number 6988
_diffrn_reflns_theta_full 25.00
_diffrn_reflns_theta_max 28.08
_diffrn_reflns_theta_min 1.16
_exptl_absorpt_coefficient_mu 0.154
_exptl_absorpt_correction_T_max 0.9954
_exptl_absorpt_correction_T_min 0.9655
_exptl_absorpt_correction_type analytical
_exptl_absorpt_process_details
;
XPREP; Bruker AXS 2000
;
_exptl_crystal_colour Blue
_exptl_crystal_density_diffrn 1.163
_exptl_crystal_density_method 'not measured'
_exptl_crystal_description Plate
_exptl_crystal_F_000 450
_exptl_crystal_size_max 0.23
_exptl_crystal_size_mid 0.10
_exptl_crystal_size_min 0.03
_refine_diff_density_max 0.334
_refine_diff_density_min -0.338
_refine_diff_density_rms 0.085
_refine_ls_extinction_method none
_refine_ls_goodness_of_fit_ref 0.861
_refine_ls_hydrogen_treatment constr
_refine_ls_matrix_type full
_refine_ls_number_parameters 263
_refine_ls_number_reflns 4961
_refine_ls_number_restraints 0
_refine_ls_restrained_S_all 0.861
_refine_ls_R_factor_all 0.2059
_refine_ls_R_factor_gt 0.0801
_refine_ls_shift/su_max 0.000
_refine_ls_shift/su_mean 0.000
_refine_ls_structure_factor_coef Fsqd
_refine_ls_weighting_details 'calc w=1/[\s^2^(Fo^2^)+(0.0675P)^2^+0.0000P] where P=(Fo^2^+2Fc^2^)/3'
_refine_ls_weighting_scheme calc
_refine_ls_wR_factor_gt 0.1493
_refine_ls_wR_factor_ref 0.2262
_reflns_number_gt 1874
_reflns_number_total 4961
_reflns_threshold_expression >2sigma(I)
_cod_data_source_file c4ce01571a2.cif
_cod_data_source_block sq16
_cod_depositor_comments
;
The following automatic conversions were performed:

'_symmetry_cell_setting' value 'Triclinic' changed to 'triclinic'
according to
/usr/data/users/saulius/crontab/automatic-downloads/rss-feeds/RSC/lib/dictionaries/cif_core.dic
dictionary named 'cif_core.dic' version 2.4.2 from 2011-04-26.

Automatic conversion script
Id: cif_fix_values 2281 2013-09-26 08:29:07Z andrius 

 Adding full bibliography for 7218117--7218126.cif.
;
_cod_original_cell_volume 1178.7(6)
_cod_original_sg_symbol_H-M 'P-1 '
_cod_database_code 7218125

loop_
_symmetry_equiv_pos_as_xyz
'x, y, z'
'-x, -y, -z'

loop_
_atom_site_label
_atom_site_type_symbol
_atom_site_fract_x
_atom_site_fract_y
_atom_site_fract_z
_atom_site_U_iso_or_equiv
_atom_site_adp_type
_atom_site_occupancy
_atom_site_symmetry_multiplicity
_atom_site_calc_flag
_atom_site_refinement_flags
C1 C 1.4382(7) 0.0728(6) 0.6194(3) 0.0277(13) Uani 1 1 d .
C2 C 1.2793(8) 0.1884(6) 0.6497(3) 0.0381(16) Uani 1 1 d .
H2 H 1.1718 0.1696 0.6634 0.046 Uiso 1 1 calc R
C3 C 1.2809(8) 0.3334(6) 0.6597(4) 0.0395(16) Uani 1 1 d .
H3 H 1.1728 0.4149 0.6807 0.047 Uiso 1 1 calc R
C4 C 1.4356(9) 0.3609(6) 0.6400(4) 0.0424(17) Uani 1 1 d .
H4 H 1.4321 0.4614 0.6470 0.051 Uiso 1 1 calc R
C5 C 1.5970(8) 0.2455(6) 0.6100(3) 0.0365(15) Uani 1 1 d .
H5 H 1.7044 0.2645 0.5965 0.044 Uiso 1 1 calc R
C6 C 1.5949(7) 0.0996(6) 0.6005(3) 0.0272(13) Uani 1 1 d .
C7 C 1.6411(7) -0.1713(6) 0.5738(3) 0.0271(13) Uani 1 1 d .
C8 C 1.6989(7) -0.3267(5) 0.5545(3) 0.0291(14) Uani 1 1 d .
H8 H 1.6112 -0.3717 0.5630 0.035 Uiso 1 1 calc R
C9 C 1.8742(7) -0.4217(6) 0.5239(3) 0.0278(13) Uani 1 1 d .
C10 C 2.0532(8) -0.4165(6) 0.5011(4) 0.0346(15) Uani 1 1 d .
C11 C 1.3149(7) -0.1348(6) 0.6148(3) 0.0272(13) Uani 1 1 d .
H11A H 1.3232 -0.2105 0.5745 0.033 Uiso 1 1 calc R
H11B H 1.1908 -0.0467 0.6108 0.033 Uiso 1 1 calc R
C12 C 1.3296(7) -0.2102(6) 0.6930(3) 0.0294(14) Uani 1 1 d .
H12A H 1.3566 -0.1461 0.7317 0.035 Uiso 1 1 calc R
H12B H 1.4366 -0.3127 0.6920 0.035 Uiso 1 1 calc R
C13 C 1.1505(7) -0.2299(5) 0.7167(3) 0.0278(13) Uani 1 1 d .
H13A H 1.0993 -0.2614 0.6714 0.033 Uiso 1 1 calc R
H13B H 1.1832 -0.3138 0.7547 0.033 Uiso 1 1 calc R
C14 C 0.9984(7) -0.0835(6) 0.7507(3) 0.0304(14) Uani 1 1 d .
H14A H 1.0536 -0.0465 0.7928 0.036 Uiso 1 1 calc R
H14B H 0.9577 -0.0025 0.7110 0.036 Uiso 1 1 calc R
C15 C 0.8261(7) -0.1048(6) 0.7812(3) 0.0330(14) Uani 1 1 d .
H15A H 0.8677 -0.1928 0.8171 0.040 Uiso 1 1 calc R
H15B H 0.7625 -0.1308 0.7382 0.040 Uiso 1 1 calc R
C16 C 0.6851(7) 0.0386(6) 0.8223(3) 0.0324(14) Uani 1 1 d .
H16A H 0.7512 0.0693 0.8627 0.039 Uiso 1 1 calc R
H16B H 0.6362 0.1245 0.7853 0.039 Uiso 1 1 calc R
C17 C 0.5194(7) 0.0140(6) 0.8583(3) 0.0352(15) Uani 1 1 d .
H17A H 0.4500 -0.0119 0.8175 0.042 Uiso 1 1 calc R
H17B H 0.5689 -0.0753 0.8933 0.042 Uiso 1 1 calc R
C18 C 0.3840(7) 0.1526(6) 0.9021(3) 0.0357(15) Uani 1 1 d .
H18A H 0.3318 0.2413 0.8669 0.043 Uiso 1 1 calc R
H18B H 0.4536 0.1800 0.9423 0.043 Uiso 1 1 calc R
C19 C 0.2207(7) 0.1245(6) 0.9395(3) 0.0350(15) Uani 1 1 d .
H19A H 0.1496 0.0993 0.8991 0.042 Uiso 1 1 calc R
H19B H 0.2732 0.0341 0.9736 0.042 Uiso 1 1 calc R
C20 C 0.0850(7) 0.2627(6) 0.9856(3) 0.0339(15) Uani 1 1 d .
H20A H 0.1548 0.2840 1.0278 0.041 Uiso 1 1 calc R
H20B H 0.0384 0.3546 0.9522 0.041 Uiso 1 1 calc R
C21 C -0.0827(7) 0.2389(6) 1.0189(3) 0.0321(14) Uani 1 1 d .
H21A H -0.0359 0.1488 1.0535 0.039 Uiso 1 1 calc R
H21B H -0.1498 0.2142 0.9768 0.039 Uiso 1 1 calc R
C22 C -0.2220(7) 0.3774(6) 1.0629(3) 0.0331(14) Uani 1 1 d .
H22A H -0.1564 0.3994 1.1065 0.040 Uiso 1 1 calc R
H22B H -0.2648 0.4687 1.0291 0.040 Uiso 1 1 calc R
C23 C -0.3933(7) 0.3551(6) 1.0932(4) 0.0355(15) Uani 1 1 d .
H23A H -0.4599 0.3349 1.0495 0.043 Uiso 1 1 calc R
H23B H -0.3501 0.2625 1.1261 0.043 Uiso 1 1 calc R
C24 C -0.5316(7) 0.4912(6) 1.1384(3) 0.0332(14) Uani 1 1 d .
H24A H -0.5709 0.5850 1.1064 0.040 Uiso 1 1 calc R
H24B H -0.4672 0.5084 1.1836 0.040 Uiso 1 1 calc R
C25 C -0.7061(8) 0.4691(7) 1.1649(4) 0.0430(16) Uani 1 1 d .
H25A H -0.6667 0.3741 1.1960 0.052 Uiso 1 1 calc R
H25B H -0.7720 0.4542 1.1196 0.052 Uiso 1 1 calc R
C26 C -0.8434(9) 0.6051(8) 1.2120(4) 0.058(2) Uani 1 1 d .
H26A H -0.7835 0.6138 1.2596 0.086 Uiso 1 1 calc R
H26B H -0.9570 0.5879 1.2238 0.086 Uiso 1 1 calc R
H26C H -0.8777 0.7006 1.1827 0.086 Uiso 1 1 calc R
N1 N 1.4639(6) -0.0797(4) 0.6021(3) 0.0263(11) Uani 1 1 d .
O1 O 2.1222(5) -0.3198(4) 0.5021(3) 0.0527(14) Uani 1 1 d .
S1 S 1.7783(2) -0.06504(16) 0.56345(9) 0.0275(4) Uani 1 1 d .

loop_
_atom_site_aniso_label
_atom_site_aniso_U_11
_atom_site_aniso_U_22
_atom_site_aniso_U_33
_atom_site_aniso_U_23
_atom_site_aniso_U_13
_atom_site_aniso_U_12
C1 0.036(4) 0.020(3) 0.028(3) -0.005(2) 0.002(3) -0.012(2)
C2 0.028(3) 0.024(3) 0.058(5) -0.010(3) 0.012(3) -0.006(3)
C3 0.041(4) 0.016(3) 0.052(4) -0.004(3) 0.017(3) -0.001(3)
C4 0.061(4) 0.015(3) 0.050(4) -0.016(3) 0.017(3) -0.015(3)
C5 0.050(4) 0.028(3) 0.038(4) -0.006(3) 0.010(3) -0.023(3)
C6 0.033(3) 0.017(3) 0.029(3) -0.006(2) 0.005(3) -0.007(2)
C7 0.030(3) 0.022(3) 0.031(4) -0.002(2) 0.002(3) -0.013(2)
C8 0.024(3) 0.017(3) 0.042(4) -0.007(2) 0.011(3) -0.004(2)
C9 0.030(3) 0.024(3) 0.029(3) -0.003(2) 0.004(3) -0.010(3)
C10 0.031(3) 0.028(3) 0.042(4) -0.013(3) 0.009(3) -0.010(3)
C11 0.024(3) 0.020(3) 0.033(3) -0.004(2) 0.008(3) -0.004(2)
C12 0.029(3) 0.026(3) 0.031(4) -0.008(3) 0.004(3) -0.009(2)
C13 0.029(3) 0.021(3) 0.033(4) -0.004(2) 0.001(3) -0.009(2)
C14 0.036(4) 0.024(3) 0.030(4) -0.006(3) 0.008(3) -0.011(3)
C15 0.037(4) 0.024(3) 0.035(4) -0.007(3) 0.007(3) -0.008(3)
C16 0.033(3) 0.030(3) 0.032(4) -0.005(3) 0.004(3) -0.011(3)
C17 0.035(4) 0.030(3) 0.041(4) -0.010(3) 0.013(3) -0.013(3)
C18 0.032(4) 0.034(3) 0.041(4) -0.005(3) 0.008(3) -0.013(3)
C19 0.037(4) 0.025(3) 0.037(4) -0.009(3) 0.007(3) -0.007(3)
C20 0.033(3) 0.026(3) 0.042(4) -0.008(3) 0.003(3) -0.011(3)
C21 0.029(3) 0.026(3) 0.038(4) -0.007(3) 0.006(3) -0.007(2)
C22 0.033(3) 0.027(3) 0.036(4) -0.006(3) 0.005(3) -0.009(3)
C23 0.035(4) 0.025(3) 0.043(4) -0.006(3) 0.005(3) -0.007(3)
C24 0.034(4) 0.026(3) 0.036(4) -0.004(3) 0.003(3) -0.009(3)
C25 0.034(4) 0.041(4) 0.049(4) -0.004(3) 0.005(3) -0.010(3)
C26 0.043(4) 0.062(5) 0.065(5) -0.016(4) 0.023(4) -0.019(3)
N1 0.021(3) 0.017(2) 0.038(3) -0.009(2) 0.007(2) -0.0048(19)
O1 0.040(3) 0.033(2) 0.090(4) -0.025(2) 0.030(3) -0.021(2)
S1 0.0271(8) 0.0199(7) 0.0360(9) -0.0056(6) 0.0063(6) -0.0101(6)

loop_
_atom_type_symbol
_atom_type_description
_atom_type_scat_dispersion_real
_atom_type_scat_dispersion_imag
_atom_type_scat_source
C C 0.0033 0.0016 'International Tables Vol C Tables 4.2.6.8 and 6.1.1.4'
H H 0.0000 0.0000 'International Tables Vol C Tables 4.2.6.8 and 6.1.1.4'
N N 0.0061 0.0033 'International Tables Vol C Tables 4.2.6.8 and 6.1.1.4'
O O 0.0106 0.0060 'International Tables Vol C Tables 4.2.6.8 and 6.1.1.4'
S S 0.1246 0.1234 'International Tables Vol C Tables 4.2.6.8 and 6.1.1.4'

loop_
_geom_angle_atom_site_label_1
_geom_angle_atom_site_label_2
_geom_angle_atom_site_label_3
_geom_angle
_geom_angle_site_symmetry_3
C2 C1 C6 120.9(5) .
C2 C1 N1 127.2(5) .
C6 C1 N1 111.8(4) .
C1 C2 C3 118.0(5) .
C1 C2 H2 121.0 .
C3 C2 H2 121.0 .
C4 C3 C2 121.1(5) .
C4 C3 H3 119.4 .
C2 C3 H3 119.4 .
C3 C4 C5 121.5(5) .
C3 C4 H4 119.2 .
C5 C4 H4 119.2 .
C4 C5 C6 117.0(5) .
C4 C5 H5 121.5 .
C6 C5 H5 121.5 .
C1 C6 C5 121.4(5) .
C1 C6 S1 112.3(4) .
C5 C6 S1 126.3(4) .
N1 C7 C8 123.9(5) .
N1 C7 S1 111.0(4) .
C8 C7 S1 125.1(4) .
C9 C8 C7 125.6(5) .
C9 C8 H8 117.2 .
C7 C8 H8 117.2 .
C8 C9 C10 140.4(5) .
C8 C9 C10 130.2(5) 2_946
C10 C9 C10 89.5(4) 2_946
O1 C10 C9 136.5(5) .
O1 C10 C9 133.0(5) 2_946
C9 C10 C9 90.5(4) 2_946
N1 C11 C12 112.0(5) .
N1 C11 H11A 109.2 .
C12 C11 H11A 109.2 .
N1 C11 H11B 109.2 .
C12 C11 H11B 109.2 .
H11A C11 H11B 107.9 .
C11 C12 C13 113.0(5) .
C11 C12 H12A 109.0 .
C13 C12 H12A 109.0 .
C11 C12 H12B 109.0 .
C13 C12 H12B 109.0 .
H12A C12 H12B 107.8 .
C14 C13 C12 113.3(4) .
C14 C13 H13A 108.9 .
C12 C13 H13A 108.9 .
C14 C13 H13B 108.9 .
C12 C13 H13B 108.9 .
H13A C13 H13B 107.7 .
C15 C14 C13 114.0(4) .
C15 C14 H14A 108.7 .
C13 C14 H14A 108.7 .
C15 C14 H14B 108.7 .
C13 C14 H14B 108.7 .
H14A C14 H14B 107.6 .
C14 C15 C16 113.0(4) .
C14 C15 H15A 109.0 .
C16 C15 H15A 109.0 .
C14 C15 H15B 109.0 .
C16 C15 H15B 109.0 .
H15A C15 H15B 107.8 .
C17 C16 C15 113.2(4) .
C17 C16 H16A 108.9 .
C15 C16 H16A 108.9 .
C17 C16 H16B 108.9 .
C15 C16 H16B 108.9 .
H16A C16 H16B 107.7 .
C18 C17 C16 113.7(4) .
C18 C17 H17A 108.8 .
C16 C17 H17A 108.8 .
C18 C17 H17B 108.8 .
C16 C17 H17B 108.8 .
H17A C17 H17B 107.7 .
C17 C18 C19 113.0(4) .
C17 C18 H18A 109.0 .
C19 C18 H18A 109.0 .
C17 C18 H18B 109.0 .
C19 C18 H18B 109.0 .
H18A C18 H18B 107.8 .
C20 C19 C18 113.5(4) .
C20 C19 H19A 108.9 .
C18 C19 H19A 108.9 .
C20 C19 H19B 108.9 .
C18 C19 H19B 108.9 .
H19A C19 H19B 107.7 .
C21 C20 C19 113.7(4) .
C21 C20 H20A 108.8 .
C19 C20 H20A 108.8 .
C21 C20 H20B 108.8 .
C19 C20 H20B 108.8 .
H20A C20 H20B 107.7 .
C20 C21 C22 114.3(4) .
C20 C21 H21A 108.7 .
C22 C21 H21A 108.7 .
C20 C21 H21B 108.7 .
C22 C21 H21B 108.7 .
H21A C21 H21B 107.6 .
C23 C22 C21 113.9(4) .
C23 C22 H22A 108.8 .
C21 C22 H22A 108.8 .
C23 C22 H22B 108.8 .
C21 C22 H22B 108.8 .
H22A C22 H22B 107.7 .
C24 C23 C22 114.4(4) .
C24 C23 H23A 108.7 .
C22 C23 H23A 108.7 .
C24 C23 H23B 108.7 .
C22 C23 H23B 108.7 .
H23A C23 H23B 107.6 .
C23 C24 C25 113.4(5) .
C23 C24 H24A 108.9 .
C25 C24 H24A 108.9 .
C23 C24 H24B 108.9 .
C25 C24 H24B 108.9 .
H24A C24 H24B 107.7 .
C24 C25 C26 113.3(5) .
C24 C25 H25A 108.9 .
C26 C25 H25A 108.9 .
C24 C25 H25B 108.9 .
C26 C25 H25B 108.9 .
H25A C25 H25B 107.7 .
C25 C26 H26A 109.5 .
C25 C26 H26B 109.5 .
H26A C26 H26B 109.5 .
C25 C26 H26C 109.5 .
H26A C26 H26C 109.5 .
H26B C26 H26C 109.5 .
C7 N1 C1 114.1(4) .
C7 N1 C11 123.8(4) .
C1 N1 C11 122.1(4) .
C7 S1 C6 90.7(3) .

loop_
_geom_bond_atom_site_label_1
_geom_bond_atom_site_label_2
_geom_bond_distance
_geom_bond_site_symmetry_2
C1 C2 1.376(7) .
C1 C6 1.378(7) .
C1 N1 1.409(6) .
C2 C3 1.391(7) .
C2 H2 0.9500 .
C3 C4 1.371(8) .
C3 H3 0.9500 .
C4 C5 1.384(7) .
C4 H4 0.9500 .
C5 C6 1.399(7) .
C5 H5 0.9500 .
C6 S1 1.750(5) .
C7 N1 1.382(6) .
C7 C8 1.395(6) .
C7 S1 1.746(5) .
C8 C9 1.394(6) .
C8 H8 0.9500 .
C9 C10 1.462(7) .
C9 C10 1.468(7) 2_946
C10 O1 1.235(6) .
C10 C9 1.468(7) 2_946
C11 N1 1.465(6) .
C11 C12 1.528(7) .
C11 H11A 0.9900 .
C11 H11B 0.9900 .
C12 C13 1.530(7) .
C12 H12A 0.9900 .
C12 H12B 0.9900 .
C13 C14 1.526(6) .
C13 H13A 0.9900 .
C13 H13B 0.9900 .
C14 C15 1.524(7) .
C14 H14A 0.9900 .
C14 H14B 0.9900 .
C15 C16 1.529(7) .
C15 H15A 0.9900 .
C15 H15B 0.9900 .
C16 C17 1.528(7) .
C16 H16A 0.9900 .
C16 H16B 0.9900 .
C17 C18 1.511(7) .
C17 H17A 0.9900 .
C17 H17B 0.9900 .
C18 C19 1.536(7) .
C18 H18A 0.9900 .
C18 H18B 0.9900 .
C19 C20 1.529(6) .
C19 H19A 0.9900 .
C19 H19B 0.9900 .
C20 C21 1.520(7) .
C20 H20A 0.9900 .
C20 H20B 0.9900 .
C21 C22 1.522(6) .
C21 H21A 0.9900 .
C21 H21B 0.9900 .
C22 C23 1.520(7) .
C22 H22A 0.9900 .
C22 H22B 0.9900 .
C23 C24 1.518(7) .
C23 H23A 0.9900 .
C23 H23B 0.9900 .
C24 C25 1.521(7) .
C24 H24A 0.9900 .
C24 H24B 0.9900 .
C25 C26 1.531(7) .
C25 H25A 0.9900 .
C25 H25B 0.9900 .
C26 H26A 0.9800 .
C26 H26B 0.9800 .
C26 H26C 0.9800 .
